data_4317173
loop_
_publ_author_name
'Christopher J. Whiteoak'
'Rafael Torres Martin de Rosales'
'Andrew J. P. White'
'George J. P. Britovsek'

_publ_section_title
;
 Iron(II) Complexes with Tetradentate Bis(aminophenolate) Ligands:
 Synthesis and Characterization, Solution Behavior, and Reactivity with O2
;
_journal_name_full 'Inorganic Chemistry'
_journal_page_first 11106
_journal_page_last 11117
_journal_paper_doi 10.1021/ic1016998
_journal_volume 49
_journal_year 2010
_chemical_formula_moiety 'C36 H44 Fe2 N4 O4, C2 H3 N'
_chemical_formula_sum 'C38 H47 Fe2 N5 O4'
_chemical_formula_weight 749.51
_chemical_name_systematic
; 
 ? 
;
_space_group_IT_number 14
_symmetry_cell_setting monoclinic
_symmetry_space_group_name_Hall '-P 2yn'
_symmetry_space_group_name_H-M 'P 1 21/n 1'
_atom_sites_solution_hydrogens geom
_atom_sites_solution_primary direct
_atom_sites_solution_secondary difmap
_audit_creation_method SHELXL-97
_cell_angle_alpha 90
_cell_angle_beta 107.1500(17)
_cell_angle_gamma 90
_cell_formula_units_Z 4
_cell_length_a 11.7368(2)
_cell_length_b 17.9168(2)
_cell_length_c 18.1254(3)
_cell_measurement_reflns_used 25586
_cell_measurement_temperature 173(2)
_cell_measurement_theta_max 32.2733
_cell_measurement_theta_min 3.6921
_cell_volume 3642.04(10)
_computing_cell_refinement 'CrysAlis RED, Oxford Diffraction Ltd'
_computing_data_collection 'CrysAlis CCD, Oxford Diffraction Ltd'
_computing_data_reduction 'CrysAlis RED, Oxford Diffraction Ltd'
_computing_molecular_graphics 'Bruker SHELXTL'
_computing_publication_material 'Bruker SHELXTL'
_computing_structure_refinement 'SHELXL-97 (Sheldrick, 1997)'
_computing_structure_solution 'SHELXS-97 (Sheldrick, 1990)'
_diffrn_ambient_temperature 173(2)
_diffrn_detector_area_resol_mean 15.9863
_diffrn_measured_fraction_theta_full 0.995
_diffrn_measured_fraction_theta_max 0.934
_diffrn_measurement_device_type 'OD Xcalibur 3'
_diffrn_measurement_method 'phi and omega scans'
_diffrn_radiation_monochromator graphite
_diffrn_radiation_source 'Enhance (Mo) X-ray Source'
_diffrn_radiation_type MoK\a
_diffrn_radiation_wavelength 0.71073
_diffrn_reflns_av_R_equivalents 0.0532
_diffrn_reflns_av_sigmaI/netI 0.0449
_diffrn_reflns_limit_h_max 17
_diffrn_reflns_limit_h_min -17
_diffrn_reflns_limit_k_max 26
_diffrn_reflns_limit_k_min -25
_diffrn_reflns_limit_l_max 26
_diffrn_reflns_limit_l_min -26
_diffrn_reflns_number 60137
_diffrn_reflns_theta_full 31.00
_diffrn_reflns_theta_max 32.36
_diffrn_reflns_theta_min 3.70
_diffrn_standards_number 0
_exptl_absorpt_coefficient_mu 0.843
_exptl_absorpt_correction_T_max 1.00000
_exptl_absorpt_correction_T_min 0.67694
_exptl_absorpt_correction_type multi-scan
_exptl_absorpt_process_details
; 
CrysAlis RED, Oxford Diffraction Ltd., 
Version 1.171.32.5 (release 08-05-2007 CrysAlis171 .NET) 
(compiled May  8 2007,13:10:02) 
Empirical absorption correction using spherical harmonics, 
implemented in SCALE3 ABSPACK scaling algorithm. 
;
_exptl_crystal_colour Colourless
_exptl_crystal_density_diffrn 1.367
_exptl_crystal_density_method 'not measured'
_exptl_crystal_description blocks
_exptl_crystal_F_000 1576
_exptl_crystal_size_max 0.26
_exptl_crystal_size_mid 0.17
_exptl_crystal_size_min 0.08
_refine_diff_density_max 0.637
_refine_diff_density_min -0.530
_refine_diff_density_rms 0.065
_refine_ls_extinction_method none
_refine_ls_goodness_of_fit_ref 1.004
_refine_ls_hydrogen_treatment constr
_refine_ls_matrix_type full
_refine_ls_number_parameters 443
_refine_ls_number_reflns 12185
_refine_ls_number_restraints 0
_refine_ls_restrained_S_all 1.004
_refine_ls_R_factor_all 0.0571
_refine_ls_R_factor_gt 0.0343
_refine_ls_shift/su_max 0.001
_refine_ls_shift/su_mean 0.000
_refine_ls_structure_factor_coef Fsqd
_refine_ls_weighting_details 'calc w=1/[\s^2^(Fo^2^)+(0.0585P)^2^+0.0000P] where P=(Fo^2^+2Fc^2^)/3'
_refine_ls_weighting_scheme calc
_refine_ls_wR_factor_gt 0.0885
_refine_ls_wR_factor_ref 0.1005
_reflns_number_gt 8493
_reflns_number_total 12185
_reflns_threshold_expression >2sigma(I)
_cod_data_source_file ic1016998_si_001_2.cif
_cod_data_source_block '[Fe(SalanH)]2'
_cod_depositor_comments
;
The following automatic conversions were performed:

'_symmetry_cell_setting' value 'Monoclinic' changed to 'monoclinic'
according to the built-in table from CIF Core dictionary named
'cif_core.dic' version 2.4.1 from 2010-06-29.

Automatic conversion script
Id: cif_fix_values 1646 2011-03-28 12:23:43Z adriana 
;
_cod_database_code 4317173

loop_
_symmetry_equiv_pos_as_xyz
'x, y, z'
'-x+1/2, y+1/2, -z+1/2'
'-x, -y, -z'
'x-1/2, -y-1/2, z-1/2'

loop_
_atom_site_label
_atom_site_type_symbol
_atom_site_fract_x
_atom_site_fract_y
_atom_site_fract_z
_atom_site_U_iso_or_equiv
_atom_site_adp_type
_atom_site_occupancy
_atom_site_symmetry_multiplicity
_atom_site_calc_flag
_atom_site_refinement_flags
_atom_site_disorder_assembly
_atom_site_disorder_group
Fe1 Fe 0.093415(17) 0.369677(11) 0.201066(11) 0.01969(5) Uani 1 1 d . . .
Fe2 Fe 0.380533(17) 0.413421(11) 0.253036(11) 0.01988(6) Uani 1 1 d . . .
O1 O 0.22568(9) 0.42413(6) 0.28497(6) 0.0247(2) Uani 1 1 d . . .
C1 C 0.19826(12) 0.46641(8) 0.33822(8) 0.0210(3) Uani 1 1 d . . .
C2 C 0.23052(13) 0.54175(8) 0.34752(9) 0.0258(3) Uani 1 1 d . . .
H2A H 0.2734 0.5635 0.3160 0.031 Uiso 1 1 calc R . .
C3 C 0.20037(14) 0.58485(8) 0.40234(9) 0.0289(3) Uani 1 1 d . . .
H3A H 0.2238 0.6358 0.4086 0.035 Uiso 1 1 calc R . .
C4 C 0.13632(15) 0.55438(9) 0.44813(10) 0.0317(3) Uani 1 1 d . . .
H4A H 0.1153 0.5841 0.4855 0.038 Uiso 1 1 calc R . .
C5 C 0.10336(14) 0.48005(9) 0.43863(9) 0.0273(3) Uani 1 1 d . . .
H5A H 0.0585 0.4592 0.4695 0.033 Uiso 1 1 calc R . .
C6 C 0.13444(12) 0.43521(8) 0.38495(8) 0.0224(3) Uani 1 1 d . . .
C7 C 0.09836(14) 0.35484(8) 0.37340(8) 0.0246(3) Uani 1 1 d . . .
H7A H 0.1704 0.3237 0.3804 0.030 Uiso 1 1 calc R . .
H7B H 0.0602 0.3399 0.4131 0.030 Uiso 1 1 calc R . .
N8 N 0.01455(10) 0.34083(6) 0.29571(7) 0.0212(2) Uani 1 1 d . . .
C9 C -0.01445(14) 0.26040(8) 0.28675(9) 0.0269(3) Uani 1 1 d . . .
H9A H -0.0679 0.2472 0.3180 0.032 Uiso 1 1 calc R . .
H9B H 0.0596 0.2307 0.3058 0.032 Uiso 1 1 calc R . .
C10 C -0.07493(14) 0.24172(8) 0.20264(9) 0.0265(3) Uani 1 1 d . . .
H10A H -0.0910 0.1874 0.1972 0.032 Uiso 1 1 calc R . .
H10B H -0.1521 0.2684 0.1847 0.032 Uiso 1 1 calc R . .
N11 N 0.00221(11) 0.26382(6) 0.15484(7) 0.0241(2) Uani 1 1 d . . .
C12 C -0.07032(15) 0.27565(8) 0.07304(9) 0.0294(3) Uani 1 1 d . . .
H12A H -0.1106 0.2282 0.0526 0.035 Uiso 1 1 calc R . .
H12B H -0.0160 0.2884 0.0422 0.035 Uiso 1 1 calc R . .
C13 C -0.16256(13) 0.33570(9) 0.06206(8) 0.0268(3) Uani 1 1 d . . .
C14 C -0.28136(15) 0.32095(11) 0.02151(9) 0.0383(4) Uani 1 1 d . . .
H14A H -0.3036 0.2715 0.0043 0.046 Uiso 1 1 calc R . .
C15 C -0.36721(16) 0.37568(14) 0.00572(11) 0.0493(5) Uani 1 1 d . . .
H15A H -0.4473 0.3641 -0.0223 0.059 Uiso 1 1 calc R . .
C16 C -0.33617(17) 0.44743(12) 0.03092(11) 0.0467(5) Uani 1 1 d . . .
H16A H -0.3948 0.4857 0.0198 0.056 Uiso 1 1 calc R . .
C17 C -0.22025(16) 0.46387(10) 0.07225(10) 0.0370(4) Uani 1 1 d . . .
H17A H -0.2005 0.5133 0.0906 0.044 Uiso 1 1 calc R . .
C18 C -0.13103(14) 0.40944(8) 0.08781(9) 0.0262(3) Uani 1 1 d . . .
O18 O -0.01948(10) 0.42840(6) 0.12550(7) 0.0304(2) Uani 1 1 d . . .
C19 C -0.09450(13) 0.38550(9) 0.28598(10) 0.0293(3) Uani 1 1 d . . .
H19A H -0.1297 0.3733 0.3272 0.044 Uiso 1 1 calc R . .
H19B H -0.1519 0.3742 0.2358 0.044 Uiso 1 1 calc R . .
H19C H -0.0744 0.4387 0.2884 0.044 Uiso 1 1 calc R . .
C20 C 0.08977(16) 0.20419(8) 0.15672(11) 0.0353(4) Uani 1 1 d . . .
H20A H 0.0477 0.1580 0.1360 0.053 Uiso 1 1 calc R . .
H20B H 0.1387 0.1960 0.2101 0.053 Uiso 1 1 calc R . .
H20C H 0.1411 0.2190 0.1253 0.053 Uiso 1 1 calc R . .
O21 O 0.24780(9) 0.36025(6) 0.16864(6) 0.0248(2) Uani 1 1 d . . .
C21 C 0.26603(13) 0.33624(8) 0.10307(8) 0.0227(3) Uani 1 1 d . . .
C22 C 0.19026(14) 0.35796(9) 0.03081(8) 0.0273(3) Uani 1 1 d . . .
H22A H 0.1248 0.3902 0.0278 0.033 Uiso 1 1 calc R . .
C23 C 0.21112(15) 0.33223(9) -0.03640(9) 0.0322(3) Uani 1 1 d . . .
H23A H 0.1586 0.3461 -0.0852 0.039 Uiso 1 1 calc R . .
C24 C 0.30730(16) 0.28678(10) -0.03300(9) 0.0338(4) Uani 1 1 d . . .
H24A H 0.3220 0.2703 -0.0792 0.041 Uiso 1 1 calc R . .
C25 C 0.38258(15) 0.26525(9) 0.03827(9) 0.0306(3) Uani 1 1 d . . .
H25A H 0.4489 0.2341 0.0404 0.037 Uiso 1 1 calc R . .
C26 C 0.36257(13) 0.28853(8) 0.10652(8) 0.0234(3) Uani 1 1 d . . .
C27 C 0.44048(14) 0.26435(8) 0.18408(9) 0.0261(3) Uani 1 1 d . . .
H27A H 0.3908 0.2391 0.2123 0.031 Uiso 1 1 calc R . .
H27B H 0.4996 0.2278 0.1770 0.031 Uiso 1 1 calc R . .
N28 N 0.50443(10) 0.32794(6) 0.23119(7) 0.0219(2) Uani 1 1 d . . .
C29 C 0.57433(14) 0.30005(8) 0.30782(9) 0.0264(3) Uani 1 1 d . . .
H29A H 0.6434 0.2710 0.3027 0.032 Uiso 1 1 calc R . .
H29B H 0.5241 0.2664 0.3284 0.032 Uiso 1 1 calc R . .
C30 C 0.61838(14) 0.36415(8) 0.36374(9) 0.0258(3) Uani 1 1 d . . .
H30A H 0.6606 0.3441 0.4155 0.031 Uiso 1 1 calc R . .
H30B H 0.6755 0.3949 0.3461 0.031 Uiso 1 1 calc R . .
N31 N 0.51732(11) 0.41119(6) 0.36875(7) 0.0228(2) Uani 1 1 d . . .
C32 C 0.55734(14) 0.48992(8) 0.38919(8) 0.0251(3) Uani 1 1 d . . .
H32A H 0.6180 0.4903 0.4404 0.030 Uiso 1 1 calc R . .
H32B H 0.4885 0.5199 0.3932 0.030 Uiso 1 1 calc R . .
C33 C 0.60903(13) 0.52586(8) 0.33137(8) 0.0239(3) Uani 1 1 d . . .
C34 C 0.72739(15) 0.54976(9) 0.35329(11) 0.0348(4) Uani 1 1 d . . .
H34A H 0.7747 0.5436 0.4054 0.042 Uiso 1 1 calc R . .
C35 C 0.77767(17) 0.58230(10) 0.30071(13) 0.0433(4) Uani 1 1 d . . .
H35A H 0.8584 0.5984 0.3166 0.052 Uiso 1 1 calc R . .
C36 C 0.70889(18) 0.59088(9) 0.22521(12) 0.0402(4) Uani 1 1 d . . .
H36A H 0.7427 0.6126 0.1887 0.048 Uiso 1 1 calc R . .
C37 C 0.59139(16) 0.56823(9) 0.20207(10) 0.0331(4) Uani 1 1 d . . .
H37A H 0.5451 0.5752 0.1499 0.040 Uiso 1 1 calc R . .
C38 C 0.53889(14) 0.53507(8) 0.25412(8) 0.0241(3) Uani 1 1 d . . .
O38 O 0.42608(10) 0.51209(6) 0.23042(6) 0.0306(2) Uani 1 1 d . . .
C39 C 0.58280(14) 0.36277(9) 0.19056(9) 0.0274(3) Uani 1 1 d . . .
H39A H 0.6375 0.3252 0.1811 0.041 Uiso 1 1 calc R . .
H39B H 0.6288 0.4030 0.2224 0.041 Uiso 1 1 calc R . .
H39C H 0.5342 0.3833 0.1412 0.041 Uiso 1 1 calc R . .
C40 C 0.46787(15) 0.38172(9) 0.42875(9) 0.0312(3) Uani 1 1 d . . .
H40A H 0.5300 0.3816 0.4786 0.047 Uiso 1 1 calc R . .
H40B H 0.4393 0.3306 0.4154 0.047 Uiso 1 1 calc R . .
H40C H 0.4014 0.4133 0.4321 0.047 Uiso 1 1 calc R . .
N50 N 0.17465(19) 0.70567(11) 0.15451(12) 0.0609(5) Uani 1 1 d . . .
C51 C 0.16868(17) 0.64440(11) 0.13770(10) 0.0398(4) Uani 1 1 d . . .
C52 C 0.16304(19) 0.56638(10) 0.11725(11) 0.0433(4) Uani 1 1 d . . .
H52A H 0.2376 0.5418 0.1457 0.065 Uiso 1 1 calc R . .
H52B H 0.1514 0.5615 0.0617 0.065 Uiso 1 1 calc R . .
H52C H 0.0962 0.5429 0.1304 0.065 Uiso 1 1 calc R . .

loop_
_atom_site_aniso_label
_atom_site_aniso_U_11
_atom_site_aniso_U_22
_atom_site_aniso_U_33
_atom_site_aniso_U_23
_atom_site_aniso_U_13
_atom_site_aniso_U_12
Fe1 0.01704(10) 0.01899(9) 0.02401(10) -0.00100(7) 0.00754(7) -0.00069(7)
Fe2 0.01727(10) 0.02224(10) 0.02093(10) -0.00104(7) 0.00685(7) 0.00037(7)
O1 0.0203(5) 0.0282(5) 0.0290(5) -0.0112(4) 0.0126(4) -0.0040(4)
C1 0.0156(6) 0.0247(7) 0.0233(7) -0.0045(5) 0.0066(5) 0.0005(5)
C2 0.0252(7) 0.0260(7) 0.0285(7) -0.0025(6) 0.0116(6) -0.0025(6)
C3 0.0295(8) 0.0234(7) 0.0356(8) -0.0081(6) 0.0125(7) -0.0036(6)
C4 0.0325(8) 0.0324(8) 0.0343(8) -0.0118(7) 0.0163(7) -0.0012(7)
C5 0.0272(7) 0.0338(8) 0.0245(7) -0.0041(6) 0.0129(6) -0.0040(6)
C6 0.0201(7) 0.0247(6) 0.0227(7) -0.0020(5) 0.0065(5) -0.0008(5)
C7 0.0269(7) 0.0236(7) 0.0238(7) 0.0012(5) 0.0081(6) -0.0009(6)
N8 0.0191(6) 0.0187(5) 0.0269(6) -0.0007(4) 0.0084(5) -0.0006(4)
C9 0.0310(8) 0.0216(7) 0.0302(7) 0.0017(6) 0.0121(6) -0.0036(6)
C10 0.0293(8) 0.0211(6) 0.0313(8) -0.0015(6) 0.0123(6) -0.0061(6)
N11 0.0250(6) 0.0187(5) 0.0315(6) -0.0020(5) 0.0129(5) 0.0001(5)
C12 0.0351(8) 0.0247(7) 0.0301(8) -0.0068(6) 0.0124(7) -0.0053(6)
C13 0.0242(7) 0.0340(8) 0.0224(7) -0.0003(6) 0.0071(6) -0.0042(6)
C14 0.0352(9) 0.0515(10) 0.0244(8) 0.0026(7) 0.0030(7) -0.0158(8)
C15 0.0234(8) 0.0830(15) 0.0366(9) 0.0194(10) 0.0012(7) -0.0057(9)
C16 0.0296(9) 0.0635(13) 0.0469(11) 0.0205(10) 0.0110(8) 0.0151(9)
C17 0.0356(9) 0.0379(9) 0.0380(9) 0.0077(7) 0.0115(7) 0.0111(7)
C18 0.0252(7) 0.0298(7) 0.0229(7) 0.0036(6) 0.0060(6) 0.0014(6)
O18 0.0253(5) 0.0228(5) 0.0384(6) 0.0012(4) 0.0021(5) -0.0004(4)
C19 0.0206(7) 0.0312(8) 0.0379(8) -0.0032(6) 0.0115(6) 0.0020(6)
C20 0.0376(9) 0.0203(7) 0.0529(10) -0.0037(7) 0.0208(8) 0.0048(6)
O21 0.0185(5) 0.0370(6) 0.0204(5) -0.0070(4) 0.0082(4) -0.0012(4)
C21 0.0225(7) 0.0265(7) 0.0217(6) -0.0059(5) 0.0105(5) -0.0074(6)
C22 0.0271(8) 0.0311(8) 0.0241(7) -0.0031(6) 0.0079(6) -0.0035(6)
C23 0.0374(9) 0.0374(8) 0.0211(7) -0.0038(6) 0.0077(6) -0.0127(7)
C24 0.0411(9) 0.0383(9) 0.0268(8) -0.0126(6) 0.0177(7) -0.0141(7)
C25 0.0310(8) 0.0308(8) 0.0350(8) -0.0109(6) 0.0175(7) -0.0077(6)
C26 0.0243(7) 0.0219(6) 0.0257(7) -0.0049(5) 0.0099(6) -0.0060(5)
C27 0.0258(7) 0.0226(7) 0.0303(7) -0.0031(6) 0.0087(6) -0.0004(6)
N28 0.0195(6) 0.0223(6) 0.0245(6) -0.0003(4) 0.0073(5) -0.0004(5)
C29 0.0257(7) 0.0239(7) 0.0278(7) 0.0031(6) 0.0049(6) 0.0058(6)
C30 0.0243(7) 0.0247(7) 0.0259(7) 0.0016(6) 0.0035(6) 0.0035(6)
N31 0.0229(6) 0.0230(6) 0.0237(6) 0.0015(4) 0.0086(5) 0.0014(5)
C32 0.0288(8) 0.0242(7) 0.0214(7) -0.0004(5) 0.0061(6) 0.0012(6)
C33 0.0255(7) 0.0194(6) 0.0269(7) -0.0001(5) 0.0080(6) 0.0022(5)
C34 0.0282(8) 0.0291(8) 0.0434(9) 0.0032(7) 0.0046(7) -0.0008(7)
C35 0.0296(9) 0.0316(8) 0.0733(14) 0.0062(8) 0.0221(9) -0.0009(7)
C36 0.0492(11) 0.0284(8) 0.0562(12) 0.0020(8) 0.0358(10) -0.0004(8)
C37 0.0487(10) 0.0245(7) 0.0306(8) 0.0001(6) 0.0188(7) -0.0022(7)
C38 0.0296(8) 0.0174(6) 0.0258(7) 0.0000(5) 0.0087(6) 0.0005(6)
O38 0.0289(6) 0.0280(5) 0.0303(6) 0.0059(4) 0.0014(5) -0.0034(5)
C39 0.0227(7) 0.0298(8) 0.0328(8) -0.0020(6) 0.0130(6) -0.0019(6)
C40 0.0338(8) 0.0363(8) 0.0253(7) 0.0071(6) 0.0118(6) -0.0011(7)
N50 0.0748(14) 0.0472(10) 0.0669(12) -0.0026(9) 0.0304(11) 0.0072(10)
C51 0.0404(10) 0.0435(10) 0.0381(9) 0.0083(8) 0.0158(8) 0.0056(8)
C52 0.0499(11) 0.0376(9) 0.0407(10) 0.0062(8) 0.0108(9) -0.0010(8)

loop_
_atom_type_symbol
_atom_type_description
_atom_type_scat_dispersion_real
_atom_type_scat_dispersion_imag
_atom_type_scat_source
C C 0.0033 0.0016 'International Tables Vol C Tables 4.2.6.8 and 6.1.1.4'
H H 0.0000 0.0000 'International Tables Vol C Tables 4.2.6.8 and 6.1.1.4'
N N 0.0061 0.0033 'International Tables Vol C Tables 4.2.6.8 and 6.1.1.4'
O O 0.0106 0.0060 'International Tables Vol C Tables 4.2.6.8 and 6.1.1.4'
Fe Fe 0.3463 0.8444 'International Tables Vol C Tables 4.2.6.8 and 6.1.1.4'

loop_
_geom_angle_atom_site_label_1
_geom_angle_atom_site_label_2
_geom_angle_atom_site_label_3
_geom_angle
_geom_angle_site_symmetry_1
_geom_angle_site_symmetry_3
_geom_angle_publ_flag
O18 Fe1 O1 118.52(5) . . ?
O18 Fe1 O21 108.70(5) . . ?
O1 Fe1 O21 73.58(4) . . ?
O18 Fe1 N11 92.55(5) . . ?
O1 Fe1 N11 148.76(5) . . ?
O21 Fe1 N11 100.86(4) . . ?
O18 Fe1 N8 108.66(5) . . ?
O1 Fe1 N8 86.31(4) . . ?
O21 Fe1 N8 142.53(4) . . ?
N11 Fe1 N8 80.17(4) . . ?
O38 Fe2 O21 117.50(4) . . ?
O38 Fe2 O1 107.21(5) . . ?
O21 Fe2 O1 73.60(4) . . ?
O38 Fe2 N28 110.90(5) . . ?
O21 Fe2 N28 86.59(4) . . ?
O1 Fe2 N28 141.80(4) . . ?
O38 Fe2 N31 92.78(4) . . ?
O21 Fe2 N31 149.64(4) . . ?
O1 Fe2 N31 100.72(4) . . ?
N28 Fe2 N31 80.12(4) . . ?
C1 O1 Fe1 120.60(8) . . ?
C1 O1 Fe2 132.12(9) . . ?
Fe1 O1 Fe2 106.30(4) . . ?
O1 C1 C2 121.26(12) . . ?
O1 C1 C6 119.66(12) . . ?
C2 C1 C6 119.08(12) . . ?
C3 C2 C1 120.50(13) . . ?
C2 C3 C4 120.59(14) . . ?
C5 C4 C3 119.07(13) . . ?
C4 C5 C6 121.44(14) . . ?
C5 C6 C1 119.31(13) . . ?
C5 C6 C7 122.09(13) . . ?
C1 C6 C7 118.57(12) . . ?
N8 C7 C6 112.12(11) . . ?
C19 N8 C9 110.62(12) . . ?
C19 N8 C7 109.34(11) . . ?
C9 N8 C7 109.65(11) . . ?
C19 N8 Fe1 108.87(9) . . ?
C9 N8 Fe1 105.95(8) . . ?
C7 N8 Fe1 112.38(8) . . ?
N8 C9 C10 110.47(12) . . ?
N11 C10 C9 110.10(12) . . ?
C20 N11 C10 109.56(12) . . ?
C20 N11 C12 108.39(12) . . ?
C10 N11 C12 110.59(12) . . ?
C20 N11 Fe1 110.81(10) . . ?
C10 N11 Fe1 108.55(8) . . ?
C12 N11 Fe1 108.95(9) . . ?
N11 C12 C13 114.37(12) . . ?
C14 C13 C18 118.31(15) . . ?
C14 C13 C12 120.30(15) . . ?
C18 C13 C12 121.27(13) . . ?
C15 C14 C13 122.11(18) . . ?
C14 C15 C16 119.41(17) . . ?
C15 C16 C17 120.15(18) . . ?
C16 C17 C18 121.44(18) . . ?
O18 C18 C17 119.41(14) . . ?
O18 C18 C13 122.04(13) . . ?
C17 C18 C13 118.55(15) . . ?
C18 O18 Fe1 126.56(9) . . ?
C21 O21 Fe2 121.49(9) . . ?
C21 O21 Fe1 131.33(9) . . ?
Fe2 O21 Fe1 106.51(4) . . ?
O21 C21 C22 121.06(13) . . ?
O21 C21 C26 119.57(13) . . ?
C22 C21 C26 119.37(13) . . ?
C23 C22 C21 119.92(15) . . ?
C24 C23 C22 120.68(15) . . ?
C23 C24 C25 119.61(14) . . ?
C24 C25 C26 121.13(15) . . ?
C25 C26 C21 119.24(14) . . ?
C25 C26 C27 122.16(14) . . ?
C21 C26 C27 118.59(12) . . ?
N28 C27 C26 112.49(12) . . ?
C39 N28 C29 110.94(12) . . ?
C39 N28 C27 108.71(11) . . ?
C29 N28 C27 109.10(11) . . ?
C39 N28 Fe2 109.50(9) . . ?
C29 N28 Fe2 106.04(8) . . ?
C27 N28 Fe2 112.55(9) . . ?
N28 C29 C30 110.94(12) . . ?
N31 C30 C29 110.52(12) . . ?
C40 N31 C30 109.79(12) . . ?
C40 N31 C32 108.53(11) . . ?
C30 N31 C32 110.66(11) . . ?
C40 N31 Fe2 111.65(9) . . ?
C30 N31 Fe2 108.65(9) . . ?
C32 N31 Fe2 107.54(8) . . ?
N31 C32 C33 113.12(11) . . ?
C34 C33 C38 119.21(14) . . ?
C34 C33 C32 120.40(14) . . ?
C38 C33 C32 120.38(13) . . ?
C35 C34 C33 121.51(17) . . ?
C36 C35 C34 119.06(17) . . ?
C35 C36 C37 120.66(16) . . ?
C36 C37 C38 121.25(16) . . ?
O38 C38 C37 120.45(14) . . ?
O38 C38 C33 121.23(13) . . ?
C37 C38 C33 118.32(14) . . ?
C38 O38 Fe2 121.84(9) . . ?
N50 C51 C52 179.0(3) . . ?

loop_
_geom_bond_atom_site_label_1
_geom_bond_atom_site_label_2
_geom_bond_distance
_geom_bond_site_symmetry_2
_geom_bond_publ_flag
Fe1 O18 1.9153(11) . ?
Fe1 O1 2.0693(10) . ?
Fe1 O21 2.0702(10) . ?
Fe1 N11 2.2172(12) . ?
Fe1 N8 2.2369(12) . ?
Fe2 O38 1.9257(11) . ?
Fe2 O21 2.0662(10) . ?
Fe2 O1 2.0726(10) . ?
Fe2 N28 2.2264(12) . ?
Fe2 N31 2.2343(13) . ?
O1 C1 1.3388(16) . ?
C1 C2 1.399(2) . ?
C1 C6 1.4018(19) . ?
C2 C3 1.384(2) . ?
C3 C4 1.386(2) . ?
C4 C5 1.383(2) . ?
C5 C6 1.391(2) . ?
C6 C7 1.498(2) . ?
C7 N8 1.4821(18) . ?
N8 C19 1.4753(19) . ?
N8 C9 1.4785(18) . ?
C9 C10 1.517(2) . ?
C10 N11 1.4799(18) . ?
N11 C20 1.4759(19) . ?
N11 C12 1.491(2) . ?
C12 C13 1.497(2) . ?
C13 C14 1.396(2) . ?
C13 C18 1.414(2) . ?
C14 C15 1.374(3) . ?
C15 C16 1.377(3) . ?
C16 C17 1.378(3) . ?
C17 C18 1.397(2) . ?
C18 O18 1.3299(18) . ?
O21 C21 1.3391(16) . ?
C21 C22 1.404(2) . ?
C21 C26 1.406(2) . ?
C22 C23 1.390(2) . ?
C23 C24 1.378(2) . ?
C24 C25 1.388(2) . ?
C25 C26 1.389(2) . ?
C26 C27 1.497(2) . ?
C27 N28 1.4874(18) . ?
N28 C39 1.4755(18) . ?
N28 C29 1.4765(18) . ?
C29 C30 1.518(2) . ?
C30 N31 1.4795(19) . ?
N31 C40 1.4733(18) . ?
N31 C32 1.4984(18) . ?
C32 C33 1.502(2) . ?
C33 C34 1.395(2) . ?
C33 C38 1.409(2) . ?
C34 C35 1.388(2) . ?
C35 C36 1.377(3) . ?
C36 C37 1.379(3) . ?
C37 C38 1.402(2) . ?
C38 O38 1.3310(18) . ?
N50 C51 1.136(2) . ?
C51 C52 1.443(3) . ?
